data_4337944
loop_
_publ_author_name
'Babel, Lucille'
'Hoang, Thi Nhu Y.'
'Nozary, Homayoun'
'Salamanca, Jasmina'
'Gu\'en\'ee, Laure'
'Piguet, Claude'

_publ_section_title
;
 Lanthanide Loading of Luminescent Multi-Tridentate Polymers under
 Thermodynamic Control.
;
_journal_issue 7
_journal_name_full 'Inorganic chemistry'
_journal_page_first 3568
_journal_paper_doi 10.1021/ic4030525
_journal_volume 53
_journal_year 2014
_chemical_formula_moiety 'C56 H44 F18 La N5 O6, 0.34(C2 H3 N)'
_chemical_formula_sum 'C56.68 H45.02 F18 La N5.34 O6'
_chemical_formula_weight 1377.81
_chemical_name_systematic
; 
 ? 
;
_space_group_IT_number 2
_symmetry_cell_setting triclinic
_symmetry_space_group_name_Hall '-P 1'
_symmetry_space_group_name_H-M 'P -1'
_atom_sites_solution_hydrogens geom
_atom_sites_solution_primary direct
_atom_sites_solution_secondary difmap
_audit_creation_method SHELXL-97
_cell_angle_alpha 74.623(2)
_cell_angle_beta 80.305(2)
_cell_angle_gamma 84.1280(19)
_cell_formula_units_Z 2
_cell_length_a 12.3685(3)
_cell_length_b 14.2012(3)
_cell_length_c 18.0980(5)
_cell_measurement_reflns_used 19693
_cell_measurement_temperature 180(2)
_cell_measurement_theta_max 73.1406
_cell_measurement_theta_min 2.5579
_cell_volume 3015.73(13)
_computing_cell_refinement
;
CrysAlisPro, Agilent Technologies,
Version 1.171.35.11 (release 16-05-2011 CrysAlis171 .NET)
(compiled May 16 2011,17:55:39)
;
_computing_data_collection
;
CrysAlisPro, Agilent Technologies,
Version 1.171.35.11 (release 16-05-2011 CrysAlis171 .NET)
(compiled May 16 2011,17:55:39)
;
_computing_data_reduction
;
CrysAlisPro, Agilent Technologies,
Version 1.171.35.11 (release 16-05-2011 CrysAlis171 .NET)
(compiled May 16 2011,17:55:39)
;
_computing_molecular_graphics 'Ortep 3 (Farrugia, 1997)'
_computing_publication_material SHELX_acta
_computing_structure_refinement 'SHELXL-97 (Sheldrick, 2008)'
_computing_structure_solution 'SIR97 (Altomare, 1999)'
_diffrn_ambient_temperature 180(2)
_diffrn_detector_area_resol_mean 10.4679
_diffrn_measured_fraction_theta_full 1.000
_diffrn_measured_fraction_theta_max 0.982
_diffrn_measurement_device_type 'SuperNova, Dual, Cu at zero, Atlas'
_diffrn_measurement_method '\w scans'
_diffrn_radiation_monochromator mirror
_diffrn_radiation_source 'SuperNova (Cu) X-ray Source'
_diffrn_radiation_type CuK\a
_diffrn_radiation_wavelength 1.54184
_diffrn_reflns_av_R_equivalents 0.0265
_diffrn_reflns_av_unetI/netI 0.0284
_diffrn_reflns_limit_h_max 13
_diffrn_reflns_limit_h_min -15
_diffrn_reflns_limit_k_max 17
_diffrn_reflns_limit_k_min -17
_diffrn_reflns_limit_l_max 22
_diffrn_reflns_limit_l_min -22
_diffrn_reflns_number 34411
_diffrn_reflns_theta_full 67.50
_diffrn_reflns_theta_max 73.30
_diffrn_reflns_theta_min 2.56
_exptl_absorpt_coefficient_mu 6.442
_exptl_absorpt_correction_T_max 0.716
_exptl_absorpt_correction_T_min 0.306
_exptl_absorpt_correction_type analytical
_exptl_absorpt_process_details
;
CrysAlisPro, Agilent Technologies,
Version 1.171.35.11 (release 16-05-2011 CrysAlis171 .NET)
(compiled May 16 2011,17:55:39)
Analytical numeric absorption correction using a multifaceted crystal
            model based on expressions derived by R.C. Clark & J.S. Reid.
(Clark, R. C. & Reid, J. S. (1995). Acta Cryst. A51, 887-897)
;
_exptl_crystal_colour colorless
_exptl_crystal_density_diffrn 1.517
_exptl_crystal_density_method 'not measured'
_exptl_crystal_description prism
_exptl_crystal_F_000 1379
_exptl_crystal_size_max 0.2872
_exptl_crystal_size_mid 0.0943
_exptl_crystal_size_min 0.0578
_refine_diff_density_max 1.166
_refine_diff_density_min -1.073
_refine_diff_density_rms 0.089
_refine_ls_extinction_method none
_refine_ls_goodness_of_fit_ref 1.035
_refine_ls_hydrogen_treatment constr
_refine_ls_matrix_type full
_refine_ls_number_parameters 781
_refine_ls_number_reflns 11890
_refine_ls_number_restraints 0
_refine_ls_restrained_S_all 1.035
_refine_ls_R_factor_all 0.0539
_refine_ls_R_factor_gt 0.0494
_refine_ls_shift/su_max 0.008
_refine_ls_shift/su_mean 0.000
_refine_ls_structure_factor_coef Fsqd
_refine_ls_weighting_details 'calc w=1/[\s^2^(Fo^2^)+(0.0885P)^2^+3.8467P] where P=(Fo^2^+2Fc^2^)/3'
_refine_ls_weighting_scheme calc
_refine_ls_wR_factor_gt 0.1333
_refine_ls_wR_factor_ref 0.1384
_reflns_number_gt 10952
_reflns_number_total 11890
_reflns_threshold_expression >2sigma(I)
_cod_data_source_file ic4030525_si_002.cif
_cod_data_source_block LaL3ph
_cod_depositor_comments 'Adding full bibliography for 4337944.cif.'
_cod_original_cell_volume 3015.75(13)
_cod_database_code 4337944

loop_
_symmetry_equiv_pos_as_xyz
'x, y, z'
'-x, -y, -z'

loop_
_atom_site_label
_atom_site_type_symbol
_atom_site_fract_x
_atom_site_fract_y
_atom_site_fract_z
_atom_site_U_iso_or_equiv
_atom_site_adp_type
_atom_site_occupancy
_atom_site_symmetry_multiplicity
_atom_site_calc_flag
_atom_site_refinement_flags
_atom_site_disorder_assembly
_atom_site_disorder_group
C1 C 0.1392(3) 0.3978(3) 0.5401(2) 0.0369(8) Uani 1 1 d . . .
C1H C -0.1115(4) 0.1144(4) 0.7116(3) 0.0517(11) Uani 1 1 d . . .
C2 C 0.1910(3) 0.3633(3) 0.4768(2) 0.0391(8) Uani 1 1 d . . .
H2 H 0.2029 0.2950 0.4809 0.047 Uiso 1 1 calc R . .
C2H C -0.0948(4) 0.0130(4) 0.7199(3) 0.0575(12) Uani 1 1 d . . .
H2H H -0.1546 -0.0241 0.7202 0.069 Uiso 1 1 calc R . .
C3 C 0.2246(3) 0.4310(3) 0.4077(2) 0.0396(8) Uani 1 1 d . . .
C3H C 0.0082(4) -0.0331(3) 0.7278(2) 0.0476(10) Uani 1 1 d . . .
C4 C 0.2055(4) 0.5322(3) 0.4029(2) 0.0438(9) Uani 1 1 d . . .
H4 H 0.2293 0.5776 0.3553 0.053 Uiso 1 1 calc R . .
C4H C 0.0232(5) -0.1417(4) 0.7289(3) 0.0604(13) Uani 1 1 d . . .
C5 C 0.1535(4) 0.5679(3) 0.4648(2) 0.0424(9) Uani 1 1 d . . .
H5 H 0.1410 0.6361 0.4606 0.051 Uiso 1 1 calc R . .
C5H C -0.2293(4) 0.1585(5) 0.7097(4) 0.0698(15) Uani 1 1 d . . .
C6 C 0.1203(3) 0.4986(3) 0.5335(2) 0.0382(8) Uani 1 1 d . . .
C6H C 0.2329(5) 0.0473(4) 0.5564(3) 0.0629(13) Uani 1 1 d . B .
C7 C 0.0587(3) 0.4150(3) 0.6514(2) 0.0368(8) Uani 1 1 d . . .
C7H C 0.3189(5) -0.0128(4) 0.5877(3) 0.0700(15) Uani 1 1 d . . .
H7H H 0.3558 -0.0589 0.5610 0.084 Uiso 1 1 calc R . .
C8 C 0.0049(3) 0.3887(3) 0.7325(2) 0.0361(8) Uani 1 1 d . . .
C8H C 0.3534(5) -0.0089(4) 0.6556(3) 0.0621(13) Uani 1 1 d . B .
C9 C -0.0867(3) 0.4413(3) 0.7617(2) 0.0412(8) Uani 1 1 d . . .
H9 H -0.1154 0.4999 0.7301 0.049 Uiso 1 1 calc R . .
C9H C 0.4462(6) -0.0820(6) 0.6860(5) 0.091(2) Uani 1 1 d . . .
C10 C -0.1342(4) 0.4064(3) 0.8373(3) 0.0473(10) Uani 1 1 d . . .
H10 H -0.1979 0.4395 0.8581 0.057 Uiso 1 1 calc R . .
C10H C 0.1978(8) 0.0303(5) 0.4835(4) 0.094(3) Uani 1 1 d . . .
C11 C -0.0888(4) 0.3233(3) 0.8826(2) 0.0435(9) Uani 1 1 d . . .
H11 H -0.1195 0.2994 0.9353 0.052 Uiso 1 1 calc R . .
C11H C 0.4167(4) 0.2749(4) 0.6117(3) 0.0580(12) Uani 1 1 d . B .
C12 C 0.0030(3) 0.2745(3) 0.8502(2) 0.0372(8) Uani 1 1 d . . .
C12H C 0.4551(4) 0.2830(5) 0.6778(3) 0.0603(13) Uani 1 1 d . . .
H12H H 0.5275 0.3024 0.6739 0.072 Uiso 1 1 calc R . .
C13 C 0.0564(3) 0.1824(3) 0.8918(2) 0.0376(8) Uani 1 1 d . . .
C13H C 0.3890(4) 0.2630(4) 0.7485(3) 0.0495(10) Uani 1 1 d . B .
C14 C 0.1169(3) 0.0621(3) 0.9819(2) 0.0381(8) Uani 1 1 d . . .
C14H C 0.4342(5) 0.2783(5) 0.8181(4) 0.0692(15) Uani 1 1 d . . .
C15 C 0.1459(4) -0.0030(3) 1.0492(2) 0.0439(9) Uani 1 1 d . . .
H15 H 0.1263 0.0111 1.0983 0.053 Uiso 1 1 calc R . .
C15H C 0.4945(7) 0.3009(6) 0.5347(5) 0.0874(19) Uiso 1 1 d . . .
C16 C 0.2040(4) -0.0881(3) 1.0411(2) 0.0432(9) Uani 1 1 d . . .
H16 H 0.2243 -0.1338 1.0861 0.052 Uiso 1 1 calc R . .
C17 C 0.2350(3) -0.1108(3) 0.9684(2) 0.0394(8) Uani 1 1 d . . .
C18 C 0.2054(3) -0.0456(3) 0.9022(2) 0.0413(9) Uani 1 1 d . . .
H18 H 0.2252 -0.0596 0.8530 0.050 Uiso 1 1 calc R . .
C19 C 0.1457(3) 0.0413(3) 0.9096(2) 0.0380(8) Uani 1 1 d . . .
C20 C 0.2957(3) -0.2057(3) 0.9647(2) 0.0395(8) Uani 1 1 d . . .
C21 C 0.3672(4) -0.2510(3) 1.0176(3) 0.0493(10) Uani 1 1 d . . .
H21 H 0.3797 -0.2192 1.0551 0.059 Uiso 1 1 calc R . .
C22 C 0.4199(4) -0.3412(4) 1.0163(3) 0.0545(11) Uani 1 1 d . . .
H22 H 0.4684 -0.3705 1.0526 0.065 Uiso 1 1 calc R . .
C23 C 0.4025(4) -0.3890(4) 0.9623(3) 0.0579(12) Uani 1 1 d . . .
H23 H 0.4372 -0.4518 0.9621 0.070 Uiso 1 1 calc R . .
C24 C 0.3343(5) -0.3442(4) 0.9091(3) 0.0580(13) Uani 1 1 d . . .
H24 H 0.3242 -0.3755 0.8707 0.070 Uiso 1 1 calc R . .
C25 C 0.2803(4) -0.2548(3) 0.9103(2) 0.0483(10) Uani 1 1 d . . .
H25 H 0.2321 -0.2262 0.8736 0.058 Uiso 1 1 calc R . .
C26 C 0.2795(3) 0.3977(3) 0.3384(2) 0.0435(9) Uani 1 1 d . . .
C27 C 0.2519(4) 0.3126(4) 0.3248(3) 0.0511(10) Uani 1 1 d . . .
H27 H 0.1977 0.2746 0.3606 0.061 Uiso 1 1 calc R . .
C28 C 0.3013(5) 0.2813(4) 0.2603(3) 0.0635(13) Uani 1 1 d . . .
H28 H 0.2816 0.2222 0.2524 0.076 Uiso 1 1 calc R . .
C29 C 0.3797(5) 0.3368(5) 0.2073(3) 0.0656(14) Uani 1 1 d . . .
H29 H 0.4141 0.3159 0.1628 0.079 Uiso 1 1 calc R . .
C30 C 0.4074(4) 0.4223(5) 0.2195(3) 0.0625(13) Uani 1 1 d . . .
H30 H 0.4605 0.4607 0.1830 0.075 Uiso 1 1 calc R . .
C31 C 0.3584(4) 0.4528(4) 0.2847(3) 0.0523(11) Uani 1 1 d . . .
H31 H 0.3788 0.5116 0.2928 0.063 Uiso 1 1 calc R . .
C32 C 0.0626(4) 0.6013(3) 0.6277(3) 0.0466(10) Uani 1 1 d . . .
H32A H 0.0146 0.5957 0.6781 0.056 Uiso 1 1 calc R . .
H32B H 0.0304 0.6544 0.5885 0.056 Uiso 1 1 calc R . .
C33 C 0.1775(5) 0.6261(4) 0.6341(3) 0.0595(12) Uani 1 1 d . . .
H33A H 0.1724 0.6918 0.6439 0.071 Uiso 1 1 calc R . .
H33B H 0.2248 0.6295 0.5836 0.071 Uiso 1 1 calc R . .
C34 C 0.2336(4) 0.5539(5) 0.6975(3) 0.0632(13) Uani 1 1 d . . .
H34 H 0.2322 0.4868 0.6899 0.076 Uiso 1 1 calc R . .
C35 C 0.3519(6) 0.5756(7) 0.6909(5) 0.102(3) Uani 1 1 d . . .
H35A H 0.3935 0.5611 0.6438 0.153 Uiso 1 1 calc R . .
H35B H 0.3829 0.5351 0.7362 0.153 Uiso 1 1 calc R . .
H35C H 0.3563 0.6449 0.6886 0.153 Uiso 1 1 calc R . .
C36 C 0.1730(6) 0.5535(6) 0.7784(4) 0.0807(18) Uani 1 1 d . . .
H36A H 0.1706 0.6192 0.7866 0.121 Uiso 1 1 calc R . .
H36B H 0.2116 0.5071 0.8173 0.121 Uiso 1 1 calc R . .
H36C H 0.0979 0.5339 0.7832 0.121 Uiso 1 1 calc R . .
C37 C 0.0327(5) 0.2085(4) 1.0280(3) 0.0647(15) Uani 1 1 d . . .
H37A H 0.0358 0.1667 1.0810 0.078 Uiso 0.498(6) 1 calc PR A 1
H37B H -0.0403 0.2440 1.0256 0.078 Uiso 0.498(6) 1 calc PR A 1
H37C H -0.0482 0.2199 1.0350 0.078 Uiso 0.502(6) 1 calc PR A 2
H37D H 0.0508 0.1637 1.0771 0.078 Uiso 0.502(6) 1 calc PR A 2
C38A C 0.1394(11) 0.2880(8) 0.9972(7) 0.0599(13) Uani 0.498(6) 1 d P A 1
H38A H 0.2106 0.2494 0.9950 0.072 Uiso 0.498(6) 1 calc PR A 1
H38B H 0.1328 0.3286 0.9442 0.072 Uiso 0.498(6) 1 calc PR A 1
C39A C 0.1376(9) 0.3537(8) 1.0503(7) 0.0599(13) Uani 0.498(6) 1 d P A 1
H39A H 0.1386 0.3138 1.1048 0.072 Uiso 0.498(6) 1 calc PR A 1
C40A C 0.2315(15) 0.4129(13) 1.0251(11) 0.091(3) Uiso 0.498(6) 1 d P A 1
H40A H 0.2211 0.4666 1.0507 0.137 Uiso 0.498(6) 1 calc PR A 1
H40B H 0.2391 0.4399 0.9688 0.137 Uiso 0.498(6) 1 calc PR A 1
H40C H 0.2979 0.3725 1.0385 0.137 Uiso 0.498(6) 1 calc PR A 1
C41A C 0.0326(14) 0.4228(12) 1.0451(14) 0.122(5) Uani 0.498(6) 1 d P A 1
H41A H 0.0356 0.4655 0.9926 0.184 Uiso 0.498(6) 1 calc PR A 1
H41B H 0.0277 0.4627 1.0823 0.184 Uiso 0.498(6) 1 calc PR A 1
H41C H -0.0321 0.3839 1.0571 0.184 Uiso 0.498(6) 1 calc PR A 1
C38B C 0.0734(10) 0.2958(8) 1.0239(7) 0.0599(13) Uani 0.502(6) 1 d P A 2
H38C H 0.0457 0.3156 1.0725 0.072 Uiso 0.502(6) 1 calc PR A 2
H38D H 0.0464 0.3464 0.9807 0.072 Uiso 0.502(6) 1 calc PR A 2
C39B C 0.1987(10) 0.2906(8) 1.0113(7) 0.0599(13) Uani 0.502(6) 1 d P A 2
H39B H 0.2264 0.2689 0.9629 0.072 Uiso 0.502(6) 1 calc PR A 2
C40B C 0.2483(16) 0.3862(13) 1.0057(11) 0.091(3) Uiso 0.502(6) 1 d P A 2
H40D H 0.2085 0.4403 0.9731 0.137 Uiso 0.502(6) 1 calc PR A 2
H40E H 0.3258 0.3833 0.9827 0.137 Uiso 0.502(6) 1 calc PR A 2
H40F H 0.2425 0.3968 1.0576 0.137 Uiso 0.502(6) 1 calc PR A 2
C41B C 0.2445(14) 0.2183(12) 1.0792(14) 0.122(5) Uani 0.502(6) 1 d P A 2
H41D H 0.3211 0.2312 1.0783 0.184 Uiso 0.502(6) 1 calc PR A 2
H41E H 0.2408 0.1514 1.0750 0.184 Uiso 0.502(6) 1 calc PR A 2
H41F H 0.2009 0.2260 1.1280 0.184 Uiso 0.502(6) 1 calc PR A 2
F1H F 0.0755(5) -0.1926(3) 0.7824(3) 0.125(2) Uani 1 1 d . . .
F2H F 0.0709(8) -0.1538(4) 0.6645(3) 0.186(4) Uani 1 1 d . . .
F3H F -0.0654(5) -0.1840(4) 0.7362(6) 0.182(4) Uani 1 1 d . . .
F4H F -0.2420(4) 0.2182(4) 0.6445(4) 0.136(2) Uani 1 1 d . . .
F5H F -0.2524(4) 0.2195(6) 0.7547(4) 0.158(3) Uani 1 1 d . . .
F6H F -0.3031(3) 0.0983(4) 0.7252(6) 0.202(4) Uani 1 1 d . . .
F7H F 0.4147(6) -0.1388(6) 0.7513(5) 0.225(5) Uani 1 1 d . . .
F8H F 0.5270(5) -0.0377(5) 0.6972(5) 0.175(3) Uani 1 1 d . . .
F9H F 0.4921(6) -0.1335(5) 0.6379(4) 0.175(3) Uani 1 1 d . . .
F1A F 0.2720(10) -0.0392(9) 0.4554(7) 0.1169(13) Uiso 0.463(5) 1 d P B 1
F2A F 0.2075(11) 0.0996(9) 0.4277(7) 0.1169(13) Uiso 0.463(5) 1 d P B 1
F3A F 0.1035(11) -0.0136(9) 0.5038(7) 0.1169(13) Uiso 0.463(5) 1 d P B 1
F1B F 0.2761(9) 0.0568(8) 0.4224(6) 0.1169(13) Uiso 0.537(5) 1 d P B 2
F2B F 0.1139(9) 0.0960(8) 0.4556(6) 0.1169(13) Uiso 0.537(5) 1 d P B 2
F3B F 0.1747(9) -0.0574(8) 0.4907(6) 0.1169(13) Uiso 0.537(5) 1 d P B 2
F13H F 0.5357(3) 0.3076(4) 0.8018(3) 0.1124(17) Uani 1 1 d . . .
F14H F 0.4307(5) 0.2018(4) 0.8748(3) 0.127(2) Uani 1 1 d . . .
F15H F 0.3752(4) 0.3468(4) 0.8466(3) 0.1138(17) Uani 1 1 d . . .
La1 La 0.163492(16) 0.172342(14) 0.700287(11) 0.03343(8) Uani 1 1 d . B .
N1 N 0.1008(3) 0.3475(2) 0.61485(18) 0.0366(7) Uani 1 1 d . . .
N2 N 0.0681(3) 0.5083(2) 0.60504(19) 0.0378(7) Uani 1 1 d . . .
N3 N 0.0474(3) 0.3057(2) 0.77561(18) 0.0346(6) Uani 1 1 d . . .
N4 N 0.1068(3) 0.1184(2) 0.85361(19) 0.0390(7) Uani 1 1 d . . .
N5 N 0.0600(3) 0.1523(2) 0.96938(19) 0.0391(7) Uani 1 1 d . A .
O1H O -0.0427(2) 0.1741(2) 0.7058(2) 0.0492(7) Uani 1 1 d . . .
O2H O 0.0937(3) 0.0019(2) 0.7332(2) 0.0514(7) Uani 1 1 d . . .
O3H O 0.1770(3) 0.1151(3) 0.58041(19) 0.0571(8) Uani 1 1 d . . .
O4H O 0.3179(3) 0.0467(3) 0.6997(2) 0.0553(8) Uani 1 1 d . . .
O5H O 0.3255(2) 0.2492(3) 0.60724(17) 0.0509(7) Uani 1 1 d . . .
O6H O 0.2934(2) 0.2347(2) 0.76556(17) 0.0473(7) Uani 1 1 d . . .
F16A F 0.5951(8) 0.2982(7) 0.5368(5) 0.0983(10) Uiso 0.539(5) 1 d P C 1
F17A F 0.4733(7) 0.2623(7) 0.4821(5) 0.0983(10) Uiso 0.539(5) 1 d P C 1
F18A F 0.4521(7) 0.3994(6) 0.4964(5) 0.0983(10) Uiso 0.539(5) 1 d P C 1
F16B F 0.5823(9) 0.3500(8) 0.5388(6) 0.0983(10) Uiso 0.461(5) 1 d P C 2
F17B F 0.5398(8) 0.2079(7) 0.5220(6) 0.0983(10) Uiso 0.461(5) 1 d P C 2
F18B F 0.4564(8) 0.3296(8) 0.4753(6) 0.0983(10) Uiso 0.461(5) 1 d P C 2
N1S N 0.310(2) 0.1390(18) 1.1237(17) 0.123(7) Uani 0.340(12) 1 d P D 1
C2S C 0.381(3) 0.093(2) 1.113(2) 0.123(7) Uani 0.340(12) 1 d P D 1
C3S C 0.480(2) 0.025(2) 1.106(2) 0.123(7) Uani 0.340(12) 1 d P D 1
H3SA H 0.4811 -0.0006 1.0604 0.184 Uiso 0.340(12) 1 calc PR D 1
H3SB H 0.4767 -0.0294 1.1525 0.184 Uiso 0.340(12) 1 calc PR D 1
H3SC H 0.5462 0.0599 1.1000 0.184 Uiso 0.340(12) 1 calc PR D 1

loop_
_atom_site_aniso_label
_atom_site_aniso_U_11
_atom_site_aniso_U_22
_atom_site_aniso_U_33
_atom_site_aniso_U_23
_atom_site_aniso_U_13
_atom_site_aniso_U_12
C1 0.0377(19) 0.0386(19) 0.0327(18) -0.0046(15) -0.0115(15) 0.0036(15)
C1H 0.046(2) 0.061(3) 0.046(2) -0.006(2) -0.0093(19) -0.006(2)
C2 0.040(2) 0.0404(19) 0.0354(19) -0.0064(15) -0.0122(16) 0.0039(16)
C2H 0.056(3) 0.057(3) 0.062(3) -0.008(2) -0.017(2) -0.016(2)
C3 0.0368(19) 0.048(2) 0.0326(18) -0.0046(16) -0.0121(15) 0.0018(16)
C3H 0.064(3) 0.045(2) 0.035(2) -0.0077(17) -0.0105(19) -0.009(2)
C4 0.049(2) 0.045(2) 0.0344(19) -0.0005(16) -0.0112(17) -0.0032(18)
C4H 0.086(4) 0.048(3) 0.053(3) -0.017(2) -0.016(3) -0.012(3)
C5 0.050(2) 0.0369(19) 0.039(2) -0.0035(16) -0.0145(17) 0.0017(17)
C5H 0.043(3) 0.071(3) 0.086(4) 0.000(3) -0.011(3) -0.005(2)
C6 0.038(2) 0.042(2) 0.0338(18) -0.0054(15) -0.0120(15) 0.0022(16)
C6H 0.079(4) 0.057(3) 0.050(3) -0.017(2) 0.003(2) -0.008(3)
C7 0.0355(19) 0.0384(19) 0.0356(19) -0.0061(15) -0.0115(15) 0.0043(15)
C7H 0.081(4) 0.066(3) 0.060(3) -0.027(3) 0.008(3) 0.008(3)
C8 0.0351(19) 0.0380(18) 0.0358(19) -0.0091(15) -0.0103(15) 0.0022(15)
C8H 0.057(3) 0.055(3) 0.066(3) -0.014(2) 0.006(2) 0.010(2)
C9 0.038(2) 0.043(2) 0.041(2) -0.0089(16) -0.0093(16) 0.0068(16)
C9H 0.072(4) 0.081(4) 0.103(5) -0.019(4) 0.007(4) 0.026(4)
C10 0.039(2) 0.052(2) 0.050(2) -0.0186(19) -0.0041(18) 0.0097(18)
C10H 0.166(8) 0.070(4) 0.047(3) -0.025(3) 0.013(4) -0.028(5)
C11 0.042(2) 0.045(2) 0.040(2) -0.0116(17) 0.0037(17) -0.0015(17)
C11H 0.039(2) 0.079(3) 0.048(3) 0.001(2) -0.0119(19) -0.001(2)
C12 0.0346(19) 0.0368(19) 0.0394(19) -0.0082(15) -0.0049(15) -0.0024(15)
C12H 0.037(2) 0.090(4) 0.051(3) -0.010(3) -0.007(2) -0.014(2)
C13 0.0360(19) 0.0382(19) 0.0349(18) -0.0050(15) -0.0008(15) -0.0037(15)
C13H 0.039(2) 0.061(3) 0.051(2) -0.015(2) -0.0143(19) 0.0015(19)
C14 0.040(2) 0.0382(19) 0.0345(18) -0.0064(15) -0.0053(15) -0.0023(16)
C14H 0.050(3) 0.101(5) 0.064(3) -0.029(3) -0.016(2) -0.007(3)
C15 0.058(3) 0.044(2) 0.0306(18) -0.0094(16) -0.0097(17) -0.0031(19)
C16 0.057(3) 0.040(2) 0.0316(18) -0.0041(15) -0.0141(17) -0.0014(18)
C17 0.043(2) 0.041(2) 0.0323(18) -0.0058(15) -0.0057(16) -0.0023(16)
C18 0.045(2) 0.043(2) 0.0313(18) -0.0055(15) -0.0029(16) 0.0033(17)
C19 0.041(2) 0.0386(19) 0.0303(17) -0.0029(15) -0.0029(15) -0.0012(16)
C20 0.041(2) 0.040(2) 0.0330(18) -0.0030(15) -0.0074(16) 0.0019(16)
C21 0.053(3) 0.052(2) 0.043(2) -0.0070(19) -0.0170(19) 0.003(2)
C22 0.056(3) 0.055(3) 0.050(3) -0.005(2) -0.023(2) 0.012(2)
C23 0.065(3) 0.051(3) 0.056(3) -0.011(2) -0.019(2) 0.019(2)
C24 0.073(3) 0.058(3) 0.049(3) -0.024(2) -0.025(2) 0.021(2)
C25 0.056(3) 0.052(2) 0.036(2) -0.0104(18) -0.0169(19) 0.014(2)
C26 0.040(2) 0.054(2) 0.0331(19) -0.0040(17) -0.0130(16) 0.0073(18)
C27 0.050(2) 0.060(3) 0.041(2) -0.011(2) -0.0069(19) 0.000(2)
C28 0.070(3) 0.072(3) 0.052(3) -0.024(2) -0.004(2) -0.004(3)
C29 0.067(3) 0.086(4) 0.044(3) -0.021(3) -0.003(2) -0.002(3)
C30 0.055(3) 0.086(4) 0.040(2) -0.008(2) 0.001(2) -0.007(3)
C31 0.049(2) 0.065(3) 0.040(2) -0.008(2) -0.0060(19) -0.005(2)
C32 0.058(3) 0.0344(19) 0.047(2) -0.0097(17) -0.015(2) 0.0090(18)
C33 0.073(3) 0.053(3) 0.055(3) -0.018(2) -0.005(2) -0.011(2)
C34 0.054(3) 0.079(4) 0.064(3) -0.025(3) -0.016(2) -0.011(3)
C35 0.070(4) 0.146(8) 0.090(5) -0.018(5) -0.017(4) -0.033(5)
C36 0.085(4) 0.099(5) 0.062(3) -0.019(3) -0.023(3) -0.012(4)
C37 0.098(4) 0.053(3) 0.054(3) -0.028(2) -0.032(3) 0.019(3)
C38A 0.062(4) 0.062(3) 0.060(3) -0.024(2) -0.005(3) -0.008(3)
C39A 0.062(4) 0.062(3) 0.060(3) -0.024(2) -0.005(3) -0.008(3)
C41A 0.094(8) 0.082(7) 0.223(17) -0.068(9) -0.078(10) 0.013(6)
C38B 0.062(4) 0.062(3) 0.060(3) -0.024(2) -0.005(3) -0.008(3)
C39B 0.062(4) 0.062(3) 0.060(3) -0.024(2) -0.005(3) -0.008(3)
C41B 0.094(8) 0.082(7) 0.223(17) -0.068(9) -0.078(10) 0.013(6)
F1H 0.199(5) 0.0483(19) 0.151(4) -0.020(2) -0.114(4) 0.018(3)
F2H 0.369(11) 0.071(3) 0.098(4) -0.043(3) 0.047(5) 0.008(5)
F3H 0.141(5) 0.064(3) 0.364(12) -0.049(4) -0.105(6) -0.019(3)
F4H 0.084(3) 0.131(4) 0.159(5) 0.043(4) -0.057(3) 0.001(3)
F5H 0.075(3) 0.224(7) 0.190(6) -0.103(6) -0.023(3) 0.060(4)
F6H 0.046(2) 0.090(3) 0.419(12) 0.034(5) -0.039(4) -0.018(2)
F7H 0.162(6) 0.197(7) 0.181(6) 0.100(6) 0.047(5) 0.107(5)
F8H 0.105(4) 0.158(6) 0.277(10) -0.067(6) -0.088(5) 0.055(4)
F9H 0.168(6) 0.177(6) 0.182(6) -0.089(5) -0.046(5) 0.122(5)
F13H 0.059(2) 0.208(5) 0.096(3) -0.069(3) -0.015(2) -0.037(3)
F14H 0.179(5) 0.123(4) 0.090(3) 0.005(3) -0.087(3) -0.033(4)
F15H 0.101(3) 0.168(5) 0.106(3) -0.092(3) -0.028(3) 0.010(3)
La1 0.03290(13) 0.03494(12) 0.03079(12) -0.00639(8) -0.00561(8) 0.00206(8)
N1 0.0367(16) 0.0379(16) 0.0338(15) -0.0070(13) -0.0093(13) 0.0046(13)
N2 0.0390(17) 0.0378(16) 0.0359(16) -0.0069(13) -0.0110(13) 0.0042(13)
N3 0.0323(15) 0.0372(16) 0.0327(15) -0.0069(12) -0.0050(12) 0.0006(12)
N4 0.0412(17) 0.0367(16) 0.0330(16) -0.0027(13) -0.0019(13) 0.0032(13)
N5 0.0442(18) 0.0367(16) 0.0352(16) -0.0090(13) -0.0043(14) -0.0002(14)
O1H 0.0389(15) 0.0454(16) 0.065(2) -0.0150(14) -0.0117(14) -0.0038(13)
O2H 0.0495(17) 0.0443(16) 0.0613(19) -0.0139(14) -0.0111(15) -0.0010(13)
O3H 0.071(2) 0.0582(19) 0.0465(17) -0.0189(15) -0.0132(16) -0.0015(17)
O4H 0.0466(17) 0.0565(19) 0.0591(19) -0.0125(15) -0.0081(15) 0.0089(15)
O5H 0.0416(16) 0.070(2) 0.0343(14) -0.0004(13) -0.0078(12) -0.0027(14)
O6H 0.0391(15) 0.0647(19) 0.0402(15) -0.0171(14) -0.0045(12) -0.0051(14)
N1S 0.121(14) 0.099(12) 0.147(15) -0.035(10) -0.019(11) 0.008(8)
C2S 0.121(14) 0.099(12) 0.147(15) -0.035(10) -0.019(11) 0.008(8)
C3S 0.121(14) 0.099(12) 0.147(15) -0.035(10) -0.019(11) 0.008(8)

loop_
_atom_type_symbol
_atom_type_description
_atom_type_scat_dispersion_real
_atom_type_scat_dispersion_imag
_atom_type_scat_source
C C 0.0181 0.0091 'International Tables Vol C Tables 4.2.6.8 and 6.1.1.4'
H H 0.0000 0.0000 'International Tables Vol C Tables 4.2.6.8 and 6.1.1.4'
F F 0.0727 0.0534 'International Tables Vol C Tables 4.2.6.8 and 6.1.1.4'
La La -1.4094 9.0376 'International Tables Vol C Tables 4.2.6.8 and 6.1.1.4'
N N 0.0311 0.0180 'International Tables Vol C Tables 4.2.6.8 and 6.1.1.4'
O O 0.0492 0.0322 'International Tables Vol C Tables 4.2.6.8 and 6.1.1.4'

loop_
_geom_angle_atom_site_label_1
_geom_angle_atom_site_label_2
_geom_angle_atom_site_label_3
_geom_angle
N1 C1 C2 130.3(4)
N1 C1 C6 109.2(3)
C2 C1 C6 120.5(4)
O1H C1H C2H 128.4(5)
O1H C1H C5H 114.4(5)
C2H C1H C5H 117.2(5)
C3 C2 C1 118.5(4)
C3 C2 H2 120.8
C1 C2 H2 120.8
C3H C2H C1H 120.4(4)
C3H C2H H2H 119.8
C1H C2H H2H 119.8
C2 C3 C4 119.7(4)
C2 C3 C26 120.4(4)
C4 C3 C26 119.9(4)
O2H C3H C2H 128.8(4)
O2H C3H C4H 113.4(4)
C2H C3H C4H 117.7(4)
C5 C4 C3 122.7(4)
C5 C4 H4 118.6
C3 C4 H4 118.6
F2H C4H F1H 109.2(7)
F2H C4H F3H 101.0(7)
F1H C4H F3H 106.0(6)
F2H C4H C3H 111.2(5)
F1H C4H C3H 113.3(4)
F3H C4H C3H 115.2(5)
C4 C5 C6 116.5(4)
C4 C5 H5 121.7
C6 C5 H5 121.7
F6H C5H F4H 107.0(6)
F6H C5H F5H 109.9(7)
F4H C5H F5H 99.2(6)
F6H C5H C1H 116.1(5)
F4H C5H C1H 112.5(5)
F5H C5H C1H 110.8(5)
N2 C6 C5 131.7(4)
N2 C6 C1 106.3(3)
C5 C6 C1 122.0(4)
O3H C6H C7H 128.4(5)
O3H C6H C10H 113.6(6)
C7H C6H C10H 117.9(6)
N1 C7 N2 112.7(3)
N1 C7 C8 121.6(3)
N2 C7 C8 125.7(4)
C8H C7H C6H 123.4(5)
C8H C7H H7H 118.3
C6H C7H H7H 118.3
N3 C8 C9 122.2(4)
N3 C8 C7 114.0(3)
C9 C8 C7 123.7(3)
O4H C8H C7H 129.2(5)
O4H C8H C9H 112.3(6)
C7H C8H C9H 118.5(6)
C10 C9 C8 118.5(4)
C10 C9 H9 120.7
C8 C9 H9 120.7
F7H C9H F9H 109.5(8)
F7H C9H F8H 105.0(10)
F9H C9H F8H 104.3(7)
F7H C9H C8H 112.2(6)
F9H C9H C8H 113.6(7)
F8H C9H C8H 111.7(6)
C11 C10 C9 119.5(4)
C11 C10 H10 120.2
C9 C10 H10 120.2
F2A C10H F3B 131.3(9)
F2A C10H F3A 119.2(12)
F3B C10H F3A 47.8(7)
F2A C10H F1B 45.7(7)
F3B C10H F1B 109.5(8)
F3A C10H F1B 140.9(9)
F2A C10H F2B 53.7(8)
F3B C10H F2B 110.7(10)
F3A C10H F2B 70.8(9)
F1B C10H F2B 97.9(8)
F2A C10H F1A 100.1(9)
F3B C10H F1A 56.6(7)
F3A C10H F1A 103.5(8)
F1B C10H F1A 58.1(7)
F2B C10H F1A 135.7(8)
F2A C10H C6H 114.2(8)
F3B C10H C6H 114.0(7)
F3A C10H C6H 108.7(7)
F1B C10H C6H 110.1(8)
F2B C10H C6H 113.4(7)
F1A C10H C6H 110.0(9)
C10 C11 C12 119.1(4)
C10 C11 H11 120.4
C12 C11 H11 120.4
O5H C11H C12H 127.6(5)
O5H C11H C15H 115.1(5)
C12H C11H C15H 117.3(5)
N3 C12 C11 121.9(4)
N3 C12 C13 113.8(3)
C11 C12 C13 124.3(4)
C13H C12H C11H 120.6(4)
C13H C12H H12H 119.7
C11H C12H H12H 119.7
N4 C13 N5 112.9(3)
N4 C13 C12 120.5(3)
N5 C13 C12 126.6(4)
O6H C13H C12H 129.1(4)
O6H C13H C14H 113.0(4)
C12H C13H C14H 117.9(4)
N5 C14 C15 131.9(4)
N5 C14 C19 106.6(3)
C15 C14 C19 121.5(4)
F14H C14H F15H 104.9(6)
F14H C14H F13H 108.3(5)
F15H C14H F13H 104.8(6)
F14H C14H C13H 112.5(5)
F15H C14H C13H 111.4(5)
F13H C14H C13H 114.2(5)
C16 C15 C14 117.0(4)
C16 C15 H15 121.5
C14 C15 H15 121.5
F18B C15H F16A 122.4(10)
F16A C15H F17A 112.2(9)
F18B C15H F16B 114.8(9)
F17A C15H F16B 131.9(9)
F18B C15H F17B 96.6(9)
F16A C15H F17B 73.4(7)
F17A C15H F17B 54.2(6)
F16B C15H F17B 105.9(8)
F18B C15H F18A 49.5(7)
F16A C15H F18A 111.7(8)
F17A C15H F18A 93.5(7)
F16B C15H F18A 83.2(7)
F17B C15H F18A 144.0(8)
F18B C15H C11H 119.1(8)
F16A C15H C11H 118.2(8)
F17A C15H C11H 114.6(7)
F16B C15H C11H 112.8(7)
F17B C15H C11H 104.6(7)
F18A C15H C11H 103.4(6)
C15 C16 C17 122.8(4)
C15 C16 H16 118.6
C17 C16 H16 118.6
C18 C17 C16 119.6(4)
C18 C17 C20 120.9(4)
C16 C17 C20 119.5(3)
C17 C18 C19 118.3(4)
C17 C18 H18 120.9
C19 C18 H18 120.9
N4 C19 C14 109.0(3)
N4 C19 C18 130.1(4)
C14 C19 C18 120.9(4)
C25 C20 C21 117.5(4)
C25 C20 C17 121.3(4)
C21 C20 C17 121.2(4)
C22 C21 C20 121.2(4)
C22 C21 H21 119.4
C20 C21 H21 119.4
C21 C22 C23 120.3(4)
C21 C22 H22 119.8
C23 C22 H22 119.8
C24 C23 C22 118.9(4)
C24 C23 H23 120.6
C22 C23 H23 120.6
C23 C24 C25 121.4(5)
C23 C24 H24 119.3
C25 C24 H24 119.3
C24 C25 C20 120.7(4)
C24 C25 H25 119.6
C20 C25 H25 119.6
C27 C26 C31 118.2(4)
C27 C26 C3 120.9(4)
C31 C26 C3 120.8(4)
C26 C27 C28 121.6(5)
C26 C27 H27 119.2
C28 C27 H27 119.2
C27 C28 C29 119.6(5)
C27 C28 H28 120.2
C29 C28 H28 120.2
C30 C29 C28 119.5(5)
C30 C29 H29 120.2
C28 C29 H29 120.2
C29 C30 C31 120.6(5)
C29 C30 H30 119.7
C31 C30 H30 119.7
C30 C31 C26 120.4(5)
C30 C31 H31 119.8
C26 C31 H31 119.8
N2 C32 C33 110.2(4)
N2 C32 H32A 109.6
C33 C32 H32A 109.6
N2 C32 H32B 109.6
C33 C32 H32B 109.6
H32A C32 H32B 108.1
C32 C33 C34 115.2(4)
C32 C33 H33A 108.5
C34 C33 H33A 108.5
C32 C33 H33B 108.5
C34 C33 H33B 108.5
H33A C33 H33B 107.5
C35 C34 C36 110.4(5)
C35 C34 C33 111.0(6)
C36 C34 C33 111.9(5)
C35 C34 H34 107.8
C36 C34 H34 107.8
C33 C34 H34 107.8
C34 C35 H35A 109.5
C34 C35 H35B 109.5
H35A C35 H35B 109.5
C34 C35 H35C 109.5
H35A C35 H35C 109.5
H35B C35 H35C 109.5
C34 C36 H36A 109.5
C34 C36 H36B 109.5
H36A C36 H36B 109.5
C34 C36 H36C 109.5
H36A C36 H36C 109.5
H36B C36 H36C 109.5
C38B C37 N5 125.6(7)
N5 C37 C38A 99.0(5)
C38B C37 H37A 107.5
N5 C37 H37A 112.0
C38A C37 H37A 112.0
C38B C37 H37B 87.1
N5 C37 H37B 112.0
C38A C37 H37B 112.0
H37A C37 H37B 109.7
C38B C37 H37C 105.9
N5 C37 H37C 105.9
C38A C37 H37C 132.4
H37A C37 H37C 95.4
C38B C37 H37D 105.9
N5 C37 H37D 105.9
C38A C37 H37D 104.9
H37B C37 H37D 120.7
H37C C37 H37D 106.2
C39A C38A C37 111.8(9)
C39A C38A H38A 109.3
C37 C38A H38A 109.3
C39A C38A H38B 109.3
C37 C38A H38B 109.3
H38A C38A H38B 107.9
C40A C39A C38A 109.4(11)
C40A C39A C41A 108.1(12)
C38A C39A C41A 108.7(11)
C40A C39A H39A 110.2
C38A C39A H39A 110.2
C41A C39A H39A 110.2
C37 C38B C39B 112.2(9)
C37 C38B H38C 109.2
C39B C38B H38C 109.2
C37 C38B H38D 109.2
C39B C38B H38D 109.2
H38C C38B H38D 107.9
C40B C39B C38B 114.3(11)
C40B C39B C41B 104.2(12)
C38B C39B C41B 111.3(12)
C40B C39B H39B 109.0
C38B C39B H39B 109.0
C41B C39B H39B 109.0
C39B C40B H40D 109.5
C39B C40B H40E 109.5
H40D C40B H40E 109.5
C39B C40B H40F 109.5
H40D C40B H40F 109.5
H40E C40B H40F 109.5
C39B C41B H41D 109.5
C39B C41B H41E 109.5
H41D C41B H41E 109.5
C39B C41B H41F 109.5
H41D C41B H41F 109.5
H41E C41B H41F 109.5
O4H La1 O3H 71.72(12)
O4H La1 O6H 79.08(11)
O3H La1 O6H 135.74(11)
O4H La1 O5H 71.43(11)
O3H La1 O5H 72.30(12)
O6H La1 O5H 67.18(10)
O4H La1 O1H 135.26(11)
O3H La1 O1H 85.92(12)
O6H La1 O1H 137.05(10)
O5H La1 O1H 138.02(10)
O4H La1 O2H 68.89(11)
O3H La1 O2H 70.03(12)
O6H La1 O2H 128.28(11)
O5H La1 O2H 131.73(11)
O1H La1 O2H 67.14(10)
O4H La1 N4 93.82(11)
O3H La1 N4 143.00(11)
O6H La1 N4 69.76(10)
O5H La1 N4 136.33(10)
O1H La1 N4 81.14(11)
O2H La1 N4 73.00(11)
O4H La1 N1 139.63(11)
O3H La1 N1 86.09(11)
O6H La1 N1 95.90(10)
O5H La1 N1 69.82(10)
O1H La1 N1 73.35(10)
O2H La1 N1 134.61(10)
N4 La1 N1 122.27(10)
O4H La1 N3 146.43(11)
O3H La1 N3 141.76(10)
O6H La1 N3 71.84(10)
O5H La1 N3 110.62(11)
O1H La1 N3 66.47(10)
O2H La1 N3 117.64(10)
N4 La1 N3 60.79(9)
N1 La1 N3 61.61(10)
C7 N1 C1 105.7(3)
C7 N1 La1 117.8(2)
C1 N1 La1 131.2(2)
C7 N2 C6 106.1(3)
C7 N2 C32 128.9(3)
C6 N2 C32 121.9(3)
C8 N3 C12 118.6(3)
C8 N3 La1 118.2(2)
C12 N3 La1 119.2(2)
C13 N4 C19 105.4(3)
C13 N4 La1 120.5(2)
C19 N4 La1 131.4(3)
C13 N5 C14 106.2(3)
C13 N5 C37 129.0(4)
C14 N5 C37 123.6(4)
C1H O1H La1 137.2(3)
C3H O2H La1 135.7(3)
C6H O3H La1 133.5(4)
C8H O4H La1 133.2(4)
C11H O5H La1 137.0(3)
C13H O6H La1 136.6(3)
N1S C2S C3S 175(4)

loop_
_geom_bond_atom_site_label_1
_geom_bond_atom_site_label_2
_geom_bond_distance
C1 N1 1.380(5)
C1 C2 1.398(6)
C1 C6 1.402(6)
C1H O1H 1.236(6)
C1H C2H 1.404(7)
C1H C5H 1.528(7)
C2 C3 1.390(6)
C2 H2 0.9500
C2H C3H 1.383(7)
C2H H2H 0.9500
C3 C4 1.415(6)
C3 C26 1.489(6)
C3H O2H 1.243(6)
C3H C4H 1.529(6)
C4 C5 1.384(6)
C4 H4 0.9500
C4H F2H 1.261(7)
C4H F1H 1.274(7)
C4H F3H 1.275(8)
C5 C6 1.395(6)
C5 H5 0.9500
C5H F6H 1.261(7)
C5H F4H 1.282(8)
C5H F5H 1.320(9)
C6 N2 1.381(5)
C6H O3H 1.256(6)
C6H C7H 1.394(9)
C6H C10H 1.539(9)
C7 N1 1.322(5)
C7 N2 1.371(5)
C7 C8 1.473(5)
C7H C8H 1.384(9)
C7H H7H 0.9500
C8 N3 1.341(5)
C8 C9 1.398(6)
C8H O4H 1.264(6)
C8H C9H 1.538(9)
C9 C10 1.375(6)
C9 H9 0.9500
C9H F7H 1.266(9)
C9H F9H 1.303(9)
C9H F8H 1.305(11)
C10 C11 1.373(6)
C10 H10 0.9500
C10H F2A 1.209(14)
C10H F3B 1.274(12)
C10H F3A 1.328(14)
C10H F1B 1.341(13)
C10H F2B 1.390(13)
C10H F1A 1.414(14)
C11 C12 1.394(6)
C11 H11 0.9500
C11H O5H 1.242(6)
C11H C12H 1.394(7)
C11H C15H 1.534(9)
C12 N3 1.342(5)
C12 C13 1.477(5)
C12H C13H 1.375(7)
C12H H12H 0.9500
C13 N4 1.328(5)
C13 N5 1.363(5)
C13H O6H 1.251(5)
C13H C14H 1.534(7)
C14 N5 1.380(5)
C14 C15 1.396(6)
C14 C19 1.397(5)
C14H F14H 1.279(8)
C14H F15H 1.319(8)
C14H F13H 1.324(7)
C15 C16 1.371(6)
C15 H15 0.9500
C15H F18B 1.201(12)
C15H F16A 1.247(11)
C15H F17A 1.290(11)
C15H F16B 1.372(13)
C15H F17B 1.440(12)
C15H F18A 1.474(11)
C16 C17 1.418(6)
C16 H16 0.9500
C17 C18 1.385(5)
C17 C20 1.487(6)
C18 C19 1.398(6)
C18 H18 0.9500
C19 N4 1.387(5)
C20 C25 1.396(6)
C20 C21 1.397(6)
C21 C22 1.380(7)
C21 H21 0.9500
C22 C23 1.384(7)
C22 H22 0.9500
C23 C24 1.372(7)
C23 H23 0.9500
C24 C25 1.376(6)
C24 H24 0.9500
C25 H25 0.9500
C26 C27 1.382(7)
C26 C31 1.394(6)
C27 C28 1.383(7)
C27 H27 0.9500
C28 C29 1.388(8)
C28 H28 0.9500
C29 C30 1.376(9)
C29 H29 0.9500
C30 C31 1.386(7)
C30 H30 0.9500
C31 H31 0.9500
C32 N2 1.475(5)
C32 C33 1.529(7)
C32 H32A 0.9900
C32 H32B 0.9900
C33 C34 1.532(8)
C33 H33A 0.9900
C33 H33B 0.9900
C34 C35 1.506(8)
C34 C36 1.527(9)
C34 H34 1.0000
C35 H35A 0.9800
C35 H35B 0.9800
C35 H35C 0.9800
C36 H36A 0.9800
C36 H36B 0.9800
C36 H36C 0.9800
C37 C38B 1.364(12)
C37 N5 1.467(5)
C37 C38A 1.747(14)
C37 H37A 0.9900
C37 H37B 0.9900
C37 H37C 0.9900
C37 H37D 0.9900
C38A C39A 1.503(15)
C38A H38A 0.9900
C38A H38B 0.9900
C39A C40A 1.44(2)
C39A C41A 1.546(19)
C39A H39A 1.0000
C40A H40A 0.9800
C40A H40B 0.9800
C40A H40C 0.9800
C41A H41A 0.9800
C41A H41B 0.9800
C41A H41C 0.9800
C38B C39B 1.525(16)
C38B H38C 0.9900
C38B H38D 0.9900
C39B C40B 1.52(2)
C39B C41B 1.53(2)
C39B H39B 1.0000
C40B H40D 0.9800
C40B H40E 0.9800
C40B H40F 0.9800
C41B H41D 0.9800
C41B H41E 0.9800
C41B H41F 0.9800
La1 O4H 2.477(3)
La1 O3H 2.486(3)
La1 O6H 2.499(3)
La1 O5H 2.526(3)
La1 O1H 2.533(3)
La1 O2H 2.539(3)
La1 N4 2.666(3)
La1 N1 2.674(3)
La1 N3 2.767(3)
N1S C2S 1.07(3)
C2S C3S 1.49(4)
C3S H3SA 0.9800
C3S H3SB 0.9800
C3S H3SC 0.9800
